data_4079309
loop_
_publ_author_name
'Kulangara, Shaneesh Vadake'
'Mason, Chris'
'Juba, Michael'
'Yang, Yun'
'Thapa, Indira'
'Gambarotta, Sandro'
'Korobkov, Ilia'
'Duchateau, Rob'

_publ_section_title
;
 Synthesis and Catalytic Oligomerization Activity of Chromium Catalysts of
 Ligand Systems with Switchable Connectivity
;
_journal_issue 17
_journal_name_full Organometallics
_journal_page_first 6438
_journal_paper_doi 10.1021/om300673u
_journal_volume 31
_journal_year 2012
_chemical_formula_sum 'C68 H74 Li2 O8 P4'
_chemical_formula_weight 1157.03
_chemical_name_systematic
; 
 ? 
;
_space_group_IT_number 15
_symmetry_cell_setting monoclinic
_symmetry_space_group_name_Hall '-I 2ya'
_symmetry_space_group_name_H-M 'I 1 2/a 1'
_atom_sites_solution_hydrogens geom
_atom_sites_solution_primary direct
_atom_sites_solution_secondary difmap
_audit_creation_method SHELXL-97
_cell_angle_alpha 90.00
_cell_angle_beta 92.2390(10)
_cell_angle_gamma 90.00
_cell_formula_units_Z 4
_cell_length_a 22.4740(14)
_cell_length_b 11.8708(4)
_cell_length_c 23.1806(8)
_cell_measurement_reflns_used 9893
_cell_measurement_temperature 200(2)
_cell_measurement_theta_max 27.40
_cell_measurement_theta_min 2.48
_cell_volume 6179.5(5)
_computing_cell_refinement 'APEX II, Bruker (2009)'
_computing_data_collection 'APEX II, Bruker (2009)'
_computing_data_reduction 'XPREP, Bruker (2009)'
_computing_molecular_graphics 'SHELXTL, Bruker (2004)'
_computing_publication_material 'SHELXTL, Bruker (2004)'
_computing_structure_refinement 'SHELXL-97 (Sheldrick, 2008)'
_computing_structure_solution 'SHELXS-97 (Sheldrick, 2008)'
_diffrn_ambient_temperature 200(2)
_diffrn_measured_fraction_theta_full 0.959
_diffrn_measured_fraction_theta_max 0.959
_diffrn_measurement_device_type 'Bruker APEX-II CCD'
_diffrn_measurement_method '\f and \w scans'
_diffrn_radiation_monochromator graphite
_diffrn_radiation_source 'fine-focus sealed tube'
_diffrn_radiation_type MoK\a
_diffrn_radiation_wavelength 0.71073
_diffrn_reflns_av_R_equivalents 0.0284
_diffrn_reflns_av_sigmaI/netI 0.0370
_diffrn_reflns_limit_h_max 29
_diffrn_reflns_limit_h_min -27
_diffrn_reflns_limit_k_max 12
_diffrn_reflns_limit_k_min -15
_diffrn_reflns_limit_l_max 30
_diffrn_reflns_limit_l_min -30
_diffrn_reflns_number 35499
_diffrn_reflns_theta_full 28.34
_diffrn_reflns_theta_max 28.34
_diffrn_reflns_theta_min 1.76
_exptl_absorpt_coefficient_mu 0.177
_exptl_absorpt_correction_T_max 0.9877
_exptl_absorpt_correction_T_min 0.9706
_exptl_absorpt_correction_type multi-scan
_exptl_absorpt_process_details 'SADABS, Bruker (2003)'
_exptl_crystal_colour colourless
_exptl_crystal_density_diffrn 1.244
_exptl_crystal_density_meas ?
_exptl_crystal_density_method 'not measured'
_exptl_crystal_description plate
_exptl_crystal_F_000 2448
_exptl_crystal_size_max 0.17
_exptl_crystal_size_mid 0.14
_exptl_crystal_size_min 0.07
_refine_diff_density_max 0.606
_refine_diff_density_min -0.423
_refine_diff_density_rms 0.053
_refine_ls_extinction_method none
_refine_ls_goodness_of_fit_ref 1.012
_refine_ls_hydrogen_treatment constr
_refine_ls_matrix_type full
_refine_ls_number_parameters 406
_refine_ls_number_reflns 7407
_refine_ls_number_restraints 0
_refine_ls_restrained_S_all 1.012
_refine_ls_R_factor_all 0.0922
_refine_ls_R_factor_gt 0.0545
_refine_ls_shift/su_max 0.000
_refine_ls_shift/su_mean 0.000
_refine_ls_structure_factor_coef Fsqd
_refine_ls_weighting_details 'calc w=1/[\s^2^(Fo^2^)+(0.0882P)^2^+3.8172P] where P=(Fo^2^+2Fc^2^)/3'
_refine_ls_weighting_scheme calc
_refine_ls_wR_factor_gt 0.1385
_refine_ls_wR_factor_ref 0.1618
_reflns_number_gt 4969
_reflns_number_total 7407
_reflns_threshold_expression >2sigma(I)
_cod_data_source_file om300673u_si_002.cif
_cod_data_source_block sg120a
_cod_depositor_comments
;
The following automatic conversions were performed:

'_symmetry_cell_setting' value 'Monoclinic' changed to 'monoclinic'
according to /home/saulius/struct/CIF-dictionaries/cif_core.dic
dictionary named 'cif_core.dic' version 2.4.2 from 2011-04-26.

Automatic conversion script
Id: cif_fix_values 1891 2012-01-12 08:04:46Z andrius 

The following automatic conversions were performed:

'_exptl_crystal_density_meas' value 'n/a' was changed to '?' - the
value is perceived as not measured.

Automatic conversion script
Id: cif_fix_values 3008 2015-01-20 13:52:24Z robertas 
;
_cod_original_sg_symbol_H-M I2/a
_cod_database_code 4079309

loop_
_symmetry_equiv_pos_as_xyz
'x, y, z'
'-x+1/2, y, -z'
'x+1/2, y+1/2, z+1/2'
'-x+1, y+1/2, -z+1/2'
'-x, -y, -z'
'x-1/2, -y, z'
'-x+1/2, -y+1/2, -z+1/2'
'x, -y+1/2, z+1/2'

loop_
_atom_site_label
_atom_site_type_symbol
_atom_site_fract_x
_atom_site_fract_y
_atom_site_fract_z
_atom_site_U_iso_or_equiv
_atom_site_adp_type
_atom_site_occupancy
_atom_site_symmetry_multiplicity
_atom_site_calc_flag
_atom_site_refinement_flags
_atom_site_disorder_assembly
_atom_site_disorder_group
Li1 Li 0.30502(16) 0.0425(4) 0.44927(16) 0.0440(9) Uani 1 1 d . . .
P1 P 0.15567(2) 0.04330(5) 0.31217(2) 0.03038(14) Uani 1 1 d . . .
P2 P 0.11826(3) -0.17609(5) 0.36542(2) 0.03849(16) Uani 1 1 d . . .
O1 O 0.22688(6) 0.02487(14) 0.41731(7) 0.0431(4) Uani 1 1 d . . .
O2 O 0.15551(7) 0.00039(18) 0.47948(7) 0.0558(5) Uani 1 1 d . . .
O3 O 0.35429(8) -0.0276(2) 0.39210(8) 0.0775(7) Uani 1 1 d . . .
O4 O 0.32623(10) 0.2040(2) 0.43896(10) 0.0761(6) Uani 1 1 d . . .
C1 C 0.13004(8) -0.02300(17) 0.37984(8) 0.0311(4) Uani 1 1 d . . .
H1A H 0.0908 0.0110 0.3889 0.037 Uiso 1 1 calc R . .
C2 C 0.15666(9) 0.19278(19) 0.33202(9) 0.0372(5) Uani 1 1 d . . .
C3 C 0.18585(16) 0.2648(3) 0.29565(12) 0.0692(9) Uani 1 1 d . . .
H3A H 0.2035 0.2349 0.2623 0.083 Uiso 1 1 calc R . .
C4 C 0.1900(2) 0.3786(3) 0.30649(14) 0.0888(12) Uani 1 1 d . . .
H4A H 0.2113 0.4257 0.2814 0.107 Uiso 1 1 calc R . .
C5 C 0.16367(16) 0.4240(2) 0.35307(14) 0.0689(8) Uani 1 1 d . . .
H5A H 0.1664 0.5025 0.3605 0.083 Uiso 1 1 calc R . .
C6 C 0.13321(13) 0.3551(2) 0.38900(13) 0.0574(7) Uani 1 1 d . . .
H6A H 0.1141 0.3866 0.4211 0.069 Uiso 1 1 calc R . .
C7 C 0.12991(10) 0.2405(2) 0.37919(10) 0.0443(5) Uani 1 1 d . . .
H7A H 0.1091 0.1939 0.4049 0.053 Uiso 1 1 calc R . .
C8 C 0.08865(9) 0.0420(2) 0.26335(9) 0.0366(5) Uani 1 1 d . . .
C9 C 0.05414(10) 0.1373(2) 0.25066(11) 0.0501(6) Uani 1 1 d . . .
H9A H 0.0617 0.2051 0.2715 0.060 Uiso 1 1 calc R . .
C10 C 0.00905(12) 0.1345(3) 0.20814(14) 0.0692(9) Uani 1 1 d . . .
H10A H -0.0132 0.2009 0.1996 0.083 Uiso 1 1 calc R . .
C11 C -0.00379(13) 0.0377(3) 0.17841(14) 0.0749(10) Uani 1 1 d . . .
H11A H -0.0349 0.0364 0.1495 0.090 Uiso 1 1 calc R . .
C12 C 0.02888(14) -0.0581(3) 0.19091(12) 0.0693(9) Uani 1 1 d . . .
H12A H 0.0196 -0.1263 0.1712 0.083 Uiso 1 1 calc R . .
C13 C 0.07547(11) -0.0553(2) 0.23230(10) 0.0506(6) Uani 1 1 d . . .
H13A H 0.0986 -0.1212 0.2394 0.061 Uiso 1 1 calc R . .
C14 C 0.08327(9) -0.2274(2) 0.43062(10) 0.0433(5) Uani 1 1 d . . .
C15 C 0.03479(17) -0.1715(3) 0.4503(2) 0.1188(19) Uani 1 1 d . . .
H15A H 0.0238 -0.1009 0.4337 0.143 Uiso 1 1 calc R . .
C16 C 0.0015(2) -0.2159(4) 0.4939(3) 0.156(3) Uani 1 1 d . . .
H16A H -0.0319 -0.1757 0.5070 0.187 Uiso 1 1 calc R . .
C17 C 0.01670(16) -0.3178(4) 0.51831(17) 0.0878(11) Uani 1 1 d . . .
H17A H -0.0052 -0.3473 0.5491 0.105 Uiso 1 1 calc R . .
C18 C 0.06314(14) -0.3758(3) 0.49797(14) 0.0697(9) Uani 1 1 d . . .
H18A H 0.0731 -0.4476 0.5136 0.084 Uiso 1 1 calc R . .
C19 C 0.09635(13) -0.3306(2) 0.45438(12) 0.0564(7) Uani 1 1 d . . .
H19A H 0.1290 -0.3723 0.4407 0.068 Uiso 1 1 calc R . .
C20 C 0.19298(10) -0.23824(18) 0.37037(9) 0.0369(5) Uani 1 1 d . . .
C21 C 0.23031(10) -0.2394(2) 0.41932(10) 0.0445(5) Uani 1 1 d . . .
H21A H 0.2178 -0.2045 0.4537 0.053 Uiso 1 1 calc R . .
C22 C 0.28569(12) -0.2908(2) 0.41882(12) 0.0574(7) Uani 1 1 d . . .
H22A H 0.3110 -0.2907 0.4526 0.069 Uiso 1 1 calc R . .
C23 C 0.30412(13) -0.3423(2) 0.36901(13) 0.0614(7) Uani 1 1 d . . .
H23A H 0.3420 -0.3779 0.3687 0.074 Uiso 1 1 calc R . .
C24 C 0.26778(14) -0.3421(2) 0.32032(13) 0.0608(8) Uani 1 1 d . . .
H24A H 0.2805 -0.3773 0.2861 0.073 Uiso 1 1 calc R . .
C25 C 0.21248(12) -0.2905(2) 0.32063(10) 0.0486(6) Uani 1 1 d . . .
H25A H 0.1876 -0.2907 0.2866 0.058 Uiso 1 1 calc R . .
C26 C 0.17472(9) 0.00391(18) 0.43012(9) 0.0326(4) Uani 1 1 d . . .
C27 C 0.33856(15) -0.0432(3) 0.33251(12) 0.0732(9) Uani 1 1 d . . .
H27A H 0.3229 0.0276 0.3153 0.088 Uiso 1 1 calc R . .
H27B H 0.3079 -0.1026 0.3275 0.088 Uiso 1 1 calc R . .
C28 C 0.39380(19) -0.0769(7) 0.3054(2) 0.164(3) Uani 1 1 d . . .
H28A H 0.3910 -0.1561 0.2922 0.197 Uiso 1 1 calc R . .
H28B H 0.4009 -0.0285 0.2716 0.197 Uiso 1 1 calc R . .
C29 C 0.4416(2) -0.0646(8) 0.3481(2) 0.206(4) Uani 1 1 d . . .
H29A H 0.4639 0.0060 0.3418 0.248 Uiso 1 1 calc R . .
H29B H 0.4695 -0.1289 0.3464 0.248 Uiso 1 1 calc R . .
C30 C 0.41286(16) -0.0618(6) 0.40401(19) 0.143(2) Uani 1 1 d . . .
H30A H 0.4137 -0.1374 0.4221 0.171 Uiso 1 1 calc R . .
H30B H 0.4335 -0.0080 0.4305 0.171 Uiso 1 1 calc R . .
C31 C 0.3503(3) 0.2426(5) 0.3875(3) 0.0670(16) Uani 0.50 1 d P A 1
H31A H 0.3248 0.2211 0.3535 0.080 Uiso 0.50 1 calc PR A 1
H31B H 0.3909 0.2127 0.3828 0.080 Uiso 0.50 1 calc PR A 1
C32 C 0.3512(7) 0.3695(7) 0.3959(6) 0.099(4) Uani 0.50 1 d P A 1
H32A H 0.3923 0.3964 0.4046 0.118 Uiso 0.50 1 calc PR A 1
H32B H 0.3352 0.4083 0.3608 0.118 Uiso 0.50 1 calc PR A 1
C33 C 0.3128(3) 0.3900(5) 0.4453(3) 0.0695(16) Uani 0.50 1 d P A 1
H33A H 0.2787 0.4389 0.4337 0.083 Uiso 0.50 1 calc PR A 1
H33B H 0.3357 0.4264 0.4775 0.083 Uiso 0.50 1 calc PR A 1
C34 C 0.2915(3) 0.2745(5) 0.4627(3) 0.0659(15) Uani 0.50 1 d P A 1
H34A H 0.2940 0.2661 0.5052 0.079 Uiso 0.50 1 calc PR A 1
H34B H 0.2498 0.2624 0.4489 0.079 Uiso 0.50 1 calc PR A 1
C31' C 0.2959(4) 0.2724(9) 0.3886(5) 0.129(4) Uani 0.50 1 d P A 2
H31C H 0.2770 0.2218 0.3593 0.155 Uiso 0.50 1 calc PR A 2
H31D H 0.2654 0.3245 0.4030 0.155 Uiso 0.50 1 calc PR A 2
C32' C 0.3432(5) 0.3310(12) 0.3663(5) 0.105(3) Uani 0.50 1 d P A 2
H32C H 0.3299 0.4059 0.3522 0.126 Uiso 0.50 1 calc PR A 2
H32D H 0.3597 0.2890 0.3337 0.126 Uiso 0.50 1 calc PR A 2
C33' C 0.3878(8) 0.3433(17) 0.4124(6) 0.218(12) Uani 0.50 1 d P A 2
H33C H 0.4267 0.3139 0.4004 0.262 Uiso 0.50 1 calc PR A 2
H33D H 0.3926 0.4235 0.4232 0.262 Uiso 0.50 1 calc PR A 2
C34' C 0.3663(6) 0.2788(11) 0.4600(3) 0.154(6) Uani 0.50 1 d P A 2
H34C H 0.3998 0.2390 0.4801 0.185 Uiso 0.50 1 calc PR A 2
H34D H 0.3476 0.3294 0.4880 0.185 Uiso 0.50 1 calc PR A 2

loop_
_atom_site_aniso_label
_atom_site_aniso_U_11
_atom_site_aniso_U_22
_atom_site_aniso_U_33
_atom_site_aniso_U_23
_atom_site_aniso_U_13
_atom_site_aniso_U_12
Li1 0.0341(17) 0.065(3) 0.0331(18) 0.0011(18) -0.0017(14) -0.0086(17)
P1 0.0305(2) 0.0345(3) 0.0260(3) 0.0015(2) -0.00001(18) 0.0009(2)
P2 0.0450(3) 0.0364(3) 0.0330(3) 0.0052(2) -0.0125(2) -0.0108(2)
O1 0.0348(8) 0.0529(10) 0.0407(8) -0.0002(7) -0.0086(6) -0.0065(7)
O2 0.0518(9) 0.0888(14) 0.0261(8) 0.0041(8) -0.0071(7) -0.0162(9)
O3 0.0512(11) 0.139(2) 0.0424(10) -0.0215(12) 0.0060(8) 0.0062(12)
O4 0.0772(14) 0.0711(15) 0.0795(15) 0.0180(12) -0.0035(11) -0.0306(12)
C1 0.0323(9) 0.0335(11) 0.0270(9) 0.0058(8) -0.0054(7) -0.0019(8)
C2 0.0456(11) 0.0339(12) 0.0319(10) 0.0049(9) -0.0021(9) -0.0002(9)
C3 0.115(3) 0.0499(17) 0.0441(15) -0.0004(13) 0.0249(15) -0.0231(17)
C4 0.163(4) 0.0440(18) 0.061(2) 0.0090(15) 0.022(2) -0.032(2)
C5 0.109(2) 0.0310(14) 0.0660(19) 0.0037(14) -0.0072(17) -0.0025(15)
C6 0.0704(17) 0.0432(15) 0.0586(16) -0.0065(13) 0.0037(13) 0.0105(13)
C7 0.0515(13) 0.0402(13) 0.0418(12) 0.0012(11) 0.0090(10) 0.0010(10)
C8 0.0340(10) 0.0490(14) 0.0267(10) 0.0079(10) -0.0005(8) -0.0002(9)
C9 0.0396(11) 0.0615(17) 0.0488(14) 0.0106(12) -0.0013(10) 0.0083(11)
C10 0.0413(13) 0.095(2) 0.0706(19) 0.0259(19) -0.0124(13) 0.0103(15)
C11 0.0523(16) 0.106(3) 0.0636(18) 0.0224(19) -0.0270(14) -0.0124(16)
C12 0.0716(18) 0.084(2) 0.0504(16) 0.0032(16) -0.0235(14) -0.0214(17)
C13 0.0582(14) 0.0558(16) 0.0366(12) 0.0050(11) -0.0112(10) -0.0058(12)
C14 0.0387(11) 0.0452(14) 0.0453(13) 0.0077(11) -0.0064(9) -0.0143(10)
C15 0.086(3) 0.086(3) 0.190(5) 0.068(3) 0.080(3) 0.020(2)
C16 0.124(4) 0.114(4) 0.238(6) 0.062(4) 0.126(4) 0.010(3)
C17 0.082(2) 0.095(3) 0.088(3) 0.023(2) 0.0276(19) -0.032(2)
C18 0.0687(18) 0.071(2) 0.0685(19) 0.0295(17) -0.0078(15) -0.0205(16)
C19 0.0665(16) 0.0479(16) 0.0547(15) 0.0154(13) 0.0022(12) -0.0052(12)
C20 0.0517(12) 0.0281(11) 0.0310(10) 0.0021(9) 0.0018(9) -0.0048(9)
C21 0.0560(13) 0.0443(14) 0.0331(11) 0.0016(10) -0.0002(10) 0.0114(11)
C22 0.0609(15) 0.0626(18) 0.0485(14) 0.0055(13) -0.0014(12) 0.0192(13)
C23 0.0684(17) 0.0514(17) 0.0658(18) 0.0068(14) 0.0194(14) 0.0172(13)
C24 0.084(2) 0.0436(16) 0.0565(17) -0.0097(13) 0.0325(15) -0.0038(13)
C25 0.0715(16) 0.0405(14) 0.0343(12) -0.0032(10) 0.0091(11) -0.0147(12)
C26 0.0381(10) 0.0278(11) 0.0313(10) 0.0026(8) -0.0083(8) -0.0014(8)
C27 0.079(2) 0.101(3) 0.0400(14) -0.0137(16) 0.0095(13) -0.0104(18)
C28 0.083(3) 0.325(9) 0.088(3) -0.090(4) 0.036(2) -0.036(4)
C29 0.074(3) 0.424(12) 0.124(4) -0.142(6) 0.039(3) -0.032(4)
C30 0.053(2) 0.278(7) 0.098(3) -0.080(4) 0.0016(19) 0.023(3)
C31 0.086(4) 0.044(3) 0.072(4) 0.012(3) 0.020(3) 0.000(3)
C32 0.168(12) 0.035(4) 0.094(9) 0.002(5) 0.030(9) -0.021(5)
C33 0.095(5) 0.043(3) 0.070(4) 0.004(3) -0.007(3) 0.002(3)
C34 0.079(4) 0.055(4) 0.063(4) 0.000(3) -0.004(3) -0.006(3)
C31' 0.101(6) 0.119(8) 0.162(9) 0.093(7) -0.047(6) -0.030(5)
C32' 0.120(7) 0.102(10) 0.094(8) 0.015(6) 0.020(6) -0.036(7)
C33' 0.242(18) 0.30(2) 0.103(8) 0.088(11) -0.067(10) -0.214(18)
C34' 0.215(11) 0.189(11) 0.056(4) 0.023(6) -0.041(5) -0.146(10)

loop_
_atom_type_symbol
_atom_type_description
_atom_type_scat_dispersion_real
_atom_type_scat_dispersion_imag
_atom_type_scat_source
C C 0.0033 0.0016 'International Tables Vol C Tables 4.2.6.8 and 6.1.1.4'
H H 0.0000 0.0000 'International Tables Vol C Tables 4.2.6.8 and 6.1.1.4'
O O 0.0106 0.0060 'International Tables Vol C Tables 4.2.6.8 and 6.1.1.4'
P P 0.1023 0.0942 'International Tables Vol C Tables 4.2.6.8 and 6.1.1.4'
Li Li -0.0003 0.0001 'International Tables Vol C Tables 4.2.6.8 and 6.1.1.4'

loop_
_geom_angle_atom_site_label_1
_geom_angle_atom_site_label_2
_geom_angle_atom_site_label_3
_geom_angle
_geom_angle_site_symmetry_1
_geom_angle_site_symmetry_3
O1 Li1 O2 134.6(2) . 2_556
O1 Li1 O3 103.30(19) . .
O2 Li1 O3 102.7(2) 2_556 .
O1 Li1 O4 106.4(2) . .
O2 Li1 O4 104.5(2) 2_556 .
O3 Li1 O4 100.6(2) . .
O1 Li1 Li1 65.85(13) . 2_556
O2 Li1 Li1 74.57(15) 2_556 2_556
O3 Li1 Li1 153.96(15) . 2_556
O4 Li1 Li1 105.13(13) . 2_556
C2 P1 C8 99.41(10) . .
C2 P1 C1 101.44(10) . .
C8 P1 C1 103.90(9) . .
C20 P2 C14 103.64(10) . .
C20 P2 C1 104.94(9) . .
C14 P2 C1 103.79(10) . .
C26 O1 Li1 142.85(18) . .
C26 O2 Li1 128.50(18) . 2_556
C30 O3 C27 110.5(2) . .
C30 O3 Li1 123.2(2) . .
C27 O3 Li1 126.1(2) . .
C34 O4 C34' 79.8(7) . .
C34 O4 C31 114.3(4) . .
C34' O4 C31 79.5(5) . .
C34 O4 C31' 74.1(6) . .
C34' O4 C31' 101.3(6) . .
C31 O4 C31' 50.6(5) . .
C34 O4 Li1 115.1(3) . .
C34' O4 Li1 138.9(6) . .
C31 O4 Li1 121.2(3) . .
C31' O4 Li1 119.5(4) . .
C26 C1 P2 114.90(14) . .
C26 C1 P1 109.55(13) . .
P2 C1 P1 107.86(10) . .
C3 C2 C7 117.2(2) . .
C3 C2 P1 116.50(19) . .
C7 C2 P1 126.24(17) . .
C2 C3 C4 121.7(3) . .
C5 C4 C3 120.3(3) . .
C6 C5 C4 119.3(3) . .
C5 C6 C7 120.9(3) . .
C6 C7 C2 120.6(2) . .
C13 C8 C9 117.4(2) . .
C13 C8 P1 118.51(17) . .
C9 C8 P1 123.68(19) . .
C10 C9 C8 121.0(3) . .
C11 C10 C9 120.9(3) . .
C10 C11 C12 119.2(3) . .
C11 C12 C13 120.4(3) . .
C8 C13 C12 121.1(3) . .
C19 C14 C15 117.4(3) . .
C19 C14 P2 122.4(2) . .
C15 C14 P2 119.0(2) . .
C14 C15 C16 121.2(4) . .
C17 C16 C15 120.3(4) . .
C18 C17 C16 119.2(3) . .
C17 C18 C19 120.2(3) . .
C14 C19 C18 121.7(3) . .
C21 C20 C25 118.2(2) . .
C21 C20 P2 125.40(17) . .
C25 C20 P2 116.35(18) . .
C22 C21 C20 120.8(2) . .
C23 C22 C21 119.9(3) . .
C24 C23 C22 119.9(3) . .
C23 C24 C25 120.3(2) . .
C24 C25 C20 120.8(2) . .
O2 C26 O1 126.29(19) . .
O2 C26 C1 116.79(18) . .
O1 C26 C1 116.90(18) . .
O3 C27 C28 105.6(3) . .
C29 C28 C27 107.3(3) . .
C28 C29 C30 105.5(4) . .
O3 C30 C29 106.0(4) . .
O4 C31 C32 102.6(6) . .
C33 C32 C31 104.9(7) . .
C32 C33 C34 104.9(6) . .
O4 C34 C33 105.8(5) . .
C32' C31' O4 102.7(8) . .
C31' C32' C33' 107.2(10) . .
C34' C33' C32' 105.6(10) . .
O4 C34' C33' 108.3(7) . .

loop_
_geom_bond_atom_site_label_1
_geom_bond_atom_site_label_2
_geom_bond_distance
_geom_bond_site_symmetry_2
Li1 O1 1.891(4) .
Li1 O2 1.911(4) 2_556
Li1 O3 1.947(4) .
Li1 O4 1.992(5) .
Li1 Li1 3.479(7) 2_556
P1 C2 1.833(2) .
P1 C8 1.848(2) .
P1 C1 1.866(2) .
P2 C20 1.834(2) .
P2 C14 1.835(2) .
P2 C1 1.865(2) .
O1 C26 1.245(2) .
O2 C26 1.239(3) .
O2 Li1 1.911(4) 2_556
O3 C30 1.395(4) .
O3 C27 1.425(3) .
O4 C34 1.283(7) .
O4 C34' 1.343(8) .
O4 C31 1.406(6) .
O4 C31' 1.557(8) .
C1 C26 1.542(3) .
C2 C3 1.384(3) .
C2 C7 1.389(3) .
C3 C4 1.377(4) .
C4 C5 1.362(5) .
C5 C6 1.370(4) .
C6 C7 1.381(4) .
C8 C13 1.387(4) .
C8 C9 1.397(3) .
C9 C10 1.386(4) .
C10 C11 1.365(5) .
C11 C12 1.378(5) .
C12 C13 1.393(3) .
C14 C19 1.370(4) .
C14 C15 1.369(4) .
C15 C16 1.385(5) .
C16 C17 1.373(6) .
C17 C18 1.350(5) .
C18 C19 1.387(4) .
C20 C21 1.385(3) .
C20 C25 1.395(3) .
C21 C22 1.387(3) .
C22 C23 1.384(4) .
C23 C24 1.367(4) .
C24 C25 1.386(4) .
C27 C28 1.469(5) .
C28 C29 1.440(6) .
C29 C30 1.471(6) .
C31 C32 1.518(11) .
C32 C33 1.481(13) .
C33 C34 1.513(9) .
C31' C32' 1.389(13) .
C32' C33' 1.442(16) .
C33' C34' 1.442(14) .

loop_
_geom_torsion_atom_site_label_1
_geom_torsion_atom_site_label_2
_geom_torsion_atom_site_label_3
_geom_torsion_atom_site_label_4
_geom_torsion
_geom_torsion_site_symmetry_1
O2 Li1 O1 C26 18.0(6) 2_556
O3 Li1 O1 C26 141.4(3) .
O4 Li1 O1 C26 -113.1(3) .
Li1 Li1 O1 C26 -13.6(3) 2_556
O1 Li1 O3 C30 -161.9(4) .
O2 Li1 O3 C30 -19.4(5) 2_556
O4 Li1 O3 C30 88.2(4) .
Li1 Li1 O3 C30 -100.2(6) 2_556
O1 Li1 O3 C27 23.4(4) .
O2 Li1 O3 C27 165.9(3) 2_556
O4 Li1 O3 C27 -86.5(3) .
Li1 Li1 O3 C27 85.1(6) 2_556
O1 Li1 O4 C34 58.8(4) .
O2 Li1 O4 C34 -87.6(4) 2_556
O3 Li1 O4 C34 166.2(4) .
Li1 Li1 O4 C34 -10.0(4) 2_556
O1 Li1 O4 C34' 162.6(9) .
O2 Li1 O4 C34' 16.3(9) 2_556
O3 Li1 O4 C34' -89.9(9) .
Li1 Li1 O4 C34' 93.9(9) 2_556
O1 Li1 O4 C31 -85.7(4) .
O2 Li1 O4 C31 127.9(4) 2_556
O3 Li1 O4 C31 21.7(4) .
Li1 Li1 O4 C31 -154.5(4) 2_556
O1 Li1 O4 C31' -26.4(6) .
O2 Li1 O4 C31' -172.8(6) 2_556
O3 Li1 O4 C31' 81.0(6) .
Li1 Li1 O4 C31' -95.2(6) 2_556
C20 P2 C1 C26 -43.07(17) .
C14 P2 C1 C26 65.40(16) .
C20 P2 C1 P1 79.42(11) .
C14 P2 C1 P1 -172.11(10) .
C2 P1 C1 C26 -60.29(16) .
C8 P1 C1 C26 -163.11(14) .
C2 P1 C1 P2 173.99(10) .
C8 P1 C1 P2 71.17(12) .
C8 P1 C2 C3 -87.0(2) .
C1 P1 C2 C3 166.6(2) .
C8 P1 C2 C7 91.5(2) .
C1 P1 C2 C7 -14.8(2) .
C7 C2 C3 C4 2.0(5) .
P1 C2 C3 C4 -179.3(3) .
C2 C3 C4 C5 -1.8(6) .
C3 C4 C5 C6 0.2(6) .
C4 C5 C6 C7 1.3(5) .
C5 C6 C7 C2 -1.1(4) .
C3 C2 C7 C6 -0.6(4) .
P1 C2 C7 C6 -179.08(19) .
C2 P1 C8 C13 172.12(18) .
C1 P1 C8 C13 -83.52(19) .
C2 P1 C8 C9 -0.2(2) .
C1 P1 C8 C9 104.21(19) .
C13 C8 C9 C10 -0.8(4) .
P1 C8 C9 C10 171.6(2) .
C8 C9 C10 C11 1.6(4) .
C9 C10 C11 C12 -0.3(5) .
C10 C11 C12 C13 -1.7(5) .
C9 C8 C13 C12 -1.2(4) .
P1 C8 C13 C12 -173.9(2) .
C11 C12 C13 C8 2.5(4) .
C20 P2 C14 C19 -32.4(2) .
C1 P2 C14 C19 -141.8(2) .
C20 P2 C14 C15 160.0(3) .
C1 P2 C14 C15 50.6(3) .
C19 C14 C15 C16 2.1(7) .
P2 C14 C15 C16 170.3(5) .
C14 C15 C16 C17 -0.1(9) .
C15 C16 C17 C18 -2.2(9) .
C16 C17 C18 C19 2.4(6) .
C15 C14 C19 C18 -2.0(5) .
P2 C14 C19 C18 -169.7(2) .
C17 C18 C19 C14 -0.3(5) .
C14 P2 C20 C21 -46.1(2) .
C1 P2 C20 C21 62.5(2) .
C14 P2 C20 C25 132.39(18) .
C1 P2 C20 C25 -119.03(18) .
C25 C20 C21 C22 0.2(4) .
P2 C20 C21 C22 178.7(2) .
C20 C21 C22 C23 -0.3(4) .
C21 C22 C23 C24 0.3(4) .
C22 C23 C24 C25 -0.1(4) .
C23 C24 C25 C20 0.0(4) .
C21 C20 C25 C24 0.0(3) .
P2 C20 C25 C24 -178.64(19) .
Li1 O2 C26 O1 8.3(4) 2_556
Li1 O2 C26 C1 -173.2(2) 2_556
Li1 O1 C26 O2 10.8(5) .
Li1 O1 C26 C1 -167.6(3) .
P2 C1 C26 O2 -82.2(2) .
P1 C1 C26 O2 156.18(18) .
P2 C1 C26 O1 96.4(2) .
P1 C1 C26 O1 -25.2(2) .
C30 O3 C27 C28 -6.9(5) .
Li1 O3 C27 C28 168.4(4) .
O3 C27 C28 C29 -8.0(7) .
C27 C28 C29 C30 18.9(9) .
C27 O3 C30 C29 18.6(6) .
Li1 O3 C30 C29 -156.8(4) .
C28 C29 C30 O3 -22.9(8) .
C34 O4 C31 C32 27.8(9) .
C34' O4 C31 C32 -45.9(10) .
C31' O4 C31 C32 68.3(9) .
Li1 O4 C31 C32 172.6(7) .
O4 C31 C32 C33 -14.3(12) .
C31 C32 C33 C34 -0.2(12) .
C34' O4 C34 C33 45.0(5) .
C31 O4 C34 C33 -28.4(6) .
C31' O4 C34 C33 -59.9(5) .
Li1 O4 C34 C33 -175.4(4) .
C32 C33 C34 O4 16.4(9) .
C34 O4 C31' C32' 113.9(10) .
C34' O4 C31' C32' 38.1(12) .
C31 O4 C31' C32' -28.1(8) .
Li1 O4 C31' C32' -135.9(8) .
O4 C31' C32' C33' -25.9(17) .
C31' C32' C33' C34' 6(2) .
C34 O4 C34' C33' -106.5(15) .
C31 O4 C34' C33' 10.8(14) .
C31' O4 C34' C33' -35.1(16) .
Li1 O4 C34' C33' 136.8(12) .
C32' C33' C34' O4 21(2) .
